data_2218524
loop_
_publ_author_name
'Addison, Lacey D.'
'Dore, Delvis D.'
'Hitchcock, Shawn R.'
'Ferrence, Gregory M.'

_publ_section_title
;
 (4<i>R</i>,5<i>S</i>)-5-Benzyl-4-isopropyl-1,3,4-oxadiazinan-2-one
;
_journal_coeditor_code SG2243
_journal_issue 6
_journal_name_full 'Acta Crystallographica Section E'
_journal_page_first o1040
_journal_page_last o1041
_journal_paper_doi 10.1107/S1600536808013056
_journal_volume 64
_journal_year 2008
_chemical_formula_iupac 'C13 H18 N2 O2'
_chemical_formula_moiety 'C13 H18 N2 O2'
_chemical_formula_sum 'C13 H18 N2 O2'
_chemical_formula_weight 234.29
_chemical_name_systematic
;
(4<i>R</i>,5<i>S</i>)-5-Benzyl-4-isopropyl-1,3,4-oxadiazinan-2-one
;
_space_group_IT_number 19
_symmetry_cell_setting orthorhombic
_symmetry_space_group_name_Hall 'P 2ac 2ab'
_symmetry_space_group_name_H-M 'P 21 21 21'
_audit_creation_method 'WinGX routine CIF_UPDATE'
_cell_angle_alpha 90
_cell_angle_beta 90
_cell_angle_gamma 90
_cell_formula_units_Z 8
_cell_length_a 9.6423(14)
_cell_length_b 11.4974(17)
_cell_length_c 22.600(3)
_cell_measurement_reflns_used 8817
_cell_measurement_temperature 100(2)
_cell_measurement_theta_max 30.5091
_cell_measurement_theta_min 2.2964
_cell_volume 2505.5(6)
_computing_cell_refinement 'SAINT-Plus (Bruker, 2003)'
_computing_data_collection 'SMART (Bruker, 2003)'
_computing_data_reduction 'SAINT-Plus (Bruker, 2003)'
_computing_molecular_graphics
;
<i>ORTEP-3 for Windows</i> (Farrugia, 1997) and <i>Mercury</i> (Macrae
<i>et al.</i>,  2006)
;
_computing_publication_material '<i>WinGX</i> (Farrugia, 1999) and <i>publCIF</i> (Westrip, 2008)'
_computing_structure_refinement 'SHELXL97 (Sheldrick, 2008)'
_computing_structure_solution 'SIR2004 (Burla <i>et al.</i>,  2005)'
_diffrn_measured_fraction_theta_full 1
_diffrn_measured_fraction_theta_max 1
_diffrn_measurement_device_type 'Bruker SMART APEX CCD'
_diffrn_measurement_method \w
_diffrn_radiation_monochromator graphite
_diffrn_radiation_source 'sealed tube'
_diffrn_radiation_type MoK\a
_diffrn_radiation_wavelength 0.71073
_diffrn_reflns_av_R_equivalents 0.0413
_diffrn_reflns_limit_h_max 12
_diffrn_reflns_limit_h_min -12
_diffrn_reflns_limit_k_max 15
_diffrn_reflns_limit_k_min -15
_diffrn_reflns_limit_l_max 30
_diffrn_reflns_limit_l_min -29
_diffrn_reflns_number 25602
_diffrn_reflns_theta_full 28.28
_diffrn_reflns_theta_max 28.28
_diffrn_reflns_theta_min 1.8
_diffrn_standards_decay_% 0
_diffrn_standards_number 0
_exptl_absorpt_coefficient_mu 0.085
_exptl_absorpt_correction_T_max 0.9808
_exptl_absorpt_correction_T_min 0.9645
_exptl_absorpt_correction_type multi-scan
_exptl_absorpt_process_details 'SADABS in SAINT-Plus (Bruker, 2003)'
_exptl_crystal_colour colourless
_exptl_crystal_density_diffrn 1.242
_exptl_crystal_density_method 'not measured'
_exptl_crystal_description block
_exptl_crystal_F_000 1008
_exptl_crystal_size_max 0.43
_exptl_crystal_size_mid 0.23
_exptl_crystal_size_min 0.23
_refine_diff_density_max 0.37
_refine_diff_density_min -0.246
_refine_ls_extinction_method none
_refine_ls_goodness_of_fit_ref 1.32
_refine_ls_hydrogen_treatment constr
_refine_ls_matrix_type full
_refine_ls_number_parameters 307
_refine_ls_number_reflns 3499
_refine_ls_number_restraints 0
_refine_ls_restrained_S_all 1.32
_refine_ls_R_factor_gt 0.0597
_refine_ls_shift/su_max 0
_refine_ls_structure_factor_coef Fsqd
_refine_ls_weighting_details 'calc w=1/[\s^2^(Fo^2^)+(0.0413P)^2^+1.6549P] where P=(Fo^2^+2Fc^2^)/3'
_refine_ls_weighting_scheme calc
_refine_ls_wR_factor_ref 0.1334
_reflns_number_gt 3403
_reflns_number_total 3499
_reflns_threshold_expression I>2\s(I)
_cod_data_source_file sg2243.cif
_cod_data_source_block I
_cod_database_code 2218524
_cod_database_fobs_code 2218524

loop_
_symmetry_equiv_pos_as_xyz
'x, y, z'
'-x+1/2, -y, z+1/2'
'x+1/2, -y+1/2, -z'
'-x, y+1/2, -z+1/2'

loop_
_atom_site_type_symbol
_atom_site_label
_atom_site_fract_x
_atom_site_fract_y
_atom_site_fract_z
_atom_site_U_iso_or_equiv
_atom_site_adp_type
_atom_site_calc_flag
_atom_site_refinement_flags
_atom_site_occupancy
O O1A 0.5275(2) 0.74524(18) 0.71574(9) 0.0200(4) Uani d . 1
C C2A 0.5986(3) 0.7897(3) 0.76134(13) 0.0176(6) Uani d . 1
O O17A 0.6692(2) 0.87684(18) 0.75304(9) 0.0213(4) Uani d . 1
N N3A 0.5897(2) 0.7389(2) 0.81457(10) 0.0170(5) Uani d . 1
H H3A 0.6512 0.7603 0.8412 0.02 Uiso calc R 1
N N4A 0.4904(2) 0.6534(2) 0.83257(10) 0.0154(5) Uani d . 1
C C5A 0.3806(3) 0.6483(2) 0.78779(12) 0.0165(5) Uani d . 1
H H5A 0.3265 0.5752 0.7943 0.02 Uiso calc R 1
C C6A 0.4435(3) 0.6429(3) 0.72638(13) 0.0191(6) Uani d . 1
H H6A1 0.5015 0.5723 0.7227 0.023 Uiso calc R 1
H H6A2 0.3687 0.6385 0.6964 0.023 Uiso calc R 1
C C7A 0.2806(3) 0.7517(3) 0.79456(13) 0.0206(6) Uani d . 1
H H7A1 0.3317 0.8247 0.7865 0.025 Uiso calc R 1
H H7A2 0.2059 0.7447 0.7647 0.025 Uiso calc R 1
C C8A 0.2163(3) 0.7588(3) 0.85530(13) 0.0189(6) Uani d . 1
C C9A 0.0827(3) 0.7173(3) 0.86541(14) 0.0232(6) Uani d . 1
H H9A 0.031 0.686 0.8333 0.028 Uiso calc R 1
C C10A 0.0233(3) 0.7206(3) 0.92131(15) 0.0263(7) Uani d . 1
H H10A -0.0681 0.6921 0.9273 0.032 Uiso calc R 1
C C11A 0.0976(3) 0.7656(3) 0.96826(14) 0.0251(7) Uani d . 1
H H11A 0.0584 0.7669 1.0068 0.03 Uiso calc R 1
C C12A 0.2293(3) 0.8086(3) 0.95870(15) 0.0281(7) Uani d . 1
H H12A 0.2802 0.8407 0.9908 0.034 Uiso calc R 1
C C13A 0.2878(3) 0.8053(3) 0.90287(15) 0.0249(7) Uani d . 1
H H13A 0.3786 0.8354 0.8971 0.03 Uiso calc R 1
C C14A 0.5541(3) 0.5392(2) 0.84671(13) 0.0180(6) Uani d . 1
H H14A 0.5723 0.4953 0.8093 0.022 Uiso calc R 1
C C15A 0.6894(3) 0.5566(3) 0.88013(14) 0.0250(7) Uani d . 1
H H15A 0.7547 0.5999 0.8552 0.037 Uiso calc R 1
H H15B 0.7291 0.4808 0.8902 0.037 Uiso calc R 1
H H15C 0.6714 0.6006 0.9165 0.037 Uiso calc R 1
C C16A 0.4514(4) 0.4714(3) 0.88512(15) 0.0285(7) Uani d . 1
H H16A 0.3644 0.4606 0.8633 0.043 Uiso calc R 1
H H16B 0.4331 0.5149 0.9216 0.043 Uiso calc R 1
H H16C 0.4908 0.3952 0.895 0.043 Uiso calc R 1
O O1B 0.8672(2) 0.98233(18) 0.94720(9) 0.0218(5) Uani d . 1
C C2B 0.7980(3) 0.9425(2) 0.89999(13) 0.0175(5) Uani d . 1
O O17B 0.7047(2) 0.87193(19) 0.90751(9) 0.0221(5) Uani d . 1
N N3B 0.8282(3) 0.9856(2) 0.84613(11) 0.0187(5) Uani d . 1
H H3B 0.7824 0.955 0.8163 0.022 Uiso calc R 1
N N4B 0.9257(3) 1.0754(2) 0.83144(11) 0.0177(5) Uani d . 1
C C5B 0.9584(3) 1.1386(2) 0.88641(13) 0.0188(6) Uani d . 1
H H5B 1.0451 1.1841 0.8792 0.023 Uiso calc R 1
C C6B 0.9879(3) 1.0537(2) 0.93632(14) 0.0200(6) Uani d . 1
H H6B1 1.0676 1.0036 0.9256 0.024 Uiso calc R 1
H H6B2 1.0123 1.0971 0.9727 0.024 Uiso calc R 1
C C7B 0.8430(3) 1.2258(3) 0.90152(14) 0.0216(6) Uani d . 1
H H7B1 0.8272 1.2779 0.8673 0.026 Uiso calc R 1
H H7B2 0.7558 1.1832 0.9094 0.026 Uiso calc R 1
C C8B 0.8812(3) 1.2979(2) 0.95530(14) 0.0205(6) Uani d . 1
C C9B 0.9766(4) 1.3882(3) 0.95059(15) 0.0261(7) Uani d . 1
H H9B 1.0129 1.4084 0.9129 0.031 Uiso calc R 1
C C10B 1.0197(4) 1.4496(3) 1.00054(16) 0.0291(7) Uani d . 1
H H10B 1.0845 1.5114 0.9968 0.035 Uiso calc R 1
C C11B 0.9680(4) 1.4202(3) 1.05520(17) 0.0325(8) Uani d . 1
H H11B 0.9978 1.4613 1.0894 0.039 Uiso calc R 1
C C12B 0.8727(4) 1.3309(3) 1.06053(16) 0.0341(8) Uani d . 1
H H12B 0.8368 1.3108 1.0983 0.041 Uiso calc R 1
C C13B 0.8296(4) 1.2707(3) 1.01068(15) 0.0286(7) Uani d . 1
H H13B 0.7636 1.2099 1.0146 0.034 Uiso calc R 1
C C14B 1.0493(3) 1.0225(3) 0.80199(13) 0.0207(6) Uani d . 1
H H14B 1.0973 0.9692 0.8303 0.025 Uiso calc R 1
C C15B 1.0028(4) 0.9540(3) 0.74778(15) 0.0255(6) Uani d . 1
H H15D 0.9394 0.8919 0.76 0.038 Uiso calc R 1
H H15E 1.084 0.9198 0.7283 0.038 Uiso calc R 1
H H15F 0.9553 1.0062 0.7201 0.038 Uiso calc R 1
C C16B 1.1483(4) 1.1180(3) 0.78295(15) 0.0320(8) Uani d . 1
H H16D 1.1788 1.1619 0.8178 0.048 Uiso calc R 1
H H16E 1.101 1.1705 0.7554 0.048 Uiso calc R 1
H H16F 1.229 1.0833 0.7634 0.048 Uiso calc R 1

loop_
_atom_site_aniso_label
_atom_site_aniso_U_11
_atom_site_aniso_U_22
_atom_site_aniso_U_33
_atom_site_aniso_U_12
_atom_site_aniso_U_13
_atom_site_aniso_U_23
O1A 0.0219(10) 0.0205(10) 0.0176(9) -0.0022(9) -0.0014(8) 0.0017(8)
C2A 0.0151(12) 0.0162(13) 0.0215(14) 0.0042(11) -0.0003(11) -0.0015(11)
O17A 0.0237(10) 0.0186(10) 0.0217(10) -0.0034(9) -0.0026(9) 0.0017(9)
N3A 0.0147(11) 0.0186(11) 0.0178(11) -0.0011(10) -0.0048(9) -0.0007(9)
N4A 0.0146(11) 0.0122(10) 0.0193(11) 0.0005(9) -0.0011(9) 0.0018(9)
C5A 0.0141(12) 0.0171(12) 0.0182(13) -0.0037(11) -0.0020(10) 0.0000(11)
C6A 0.0199(14) 0.0189(13) 0.0185(14) -0.0034(12) -0.0037(11) -0.0001(11)
C7A 0.0178(13) 0.0234(15) 0.0207(14) 0.0031(12) -0.0033(11) 0.0025(12)
C8A 0.0175(13) 0.0149(13) 0.0243(14) 0.0059(11) -0.0035(11) 0.0008(11)
C9A 0.0196(14) 0.0234(14) 0.0267(15) -0.0036(13) -0.0054(12) -0.0021(13)
C10A 0.0217(15) 0.0255(15) 0.0317(16) -0.0036(13) 0.0020(13) 0.0049(13)
C11A 0.0286(16) 0.0246(15) 0.0221(14) 0.0080(14) 0.0000(13) 0.0029(12)
C12A 0.0248(15) 0.0331(18) 0.0265(16) 0.0082(14) -0.0089(13) -0.0110(14)
C13A 0.0147(13) 0.0271(16) 0.0329(17) 0.0028(12) -0.0013(12) -0.0063(13)
C14A 0.0232(14) 0.0139(12) 0.0169(13) 0.0039(11) -0.0021(11) 0.0013(10)
C15A 0.0276(16) 0.0234(15) 0.0239(15) 0.0076(13) -0.0055(13) 0.0013(12)
C16A 0.0364(18) 0.0229(15) 0.0262(15) -0.0040(14) -0.0032(14) 0.0086(13)
O1B 0.0249(11) 0.0187(10) 0.0218(10) -0.0014(9) -0.0009(9) 0.0005(9)
C2B 0.0183(13) 0.0134(12) 0.0207(13) 0.0045(11) 0.0003(11) -0.0028(11)
O17B 0.0254(11) 0.0210(10) 0.0197(10) -0.0059(9) 0.0037(9) -0.0019(8)
N3B 0.0194(12) 0.0183(12) 0.0185(11) -0.0044(10) -0.0018(10) 0.0001(9)
N4B 0.0174(11) 0.0136(10) 0.0222(12) -0.0026(9) -0.0005(9) 0.0021(9)
C5B 0.0183(13) 0.0146(12) 0.0233(14) -0.0044(11) -0.0033(11) 0.0017(11)
C6B 0.0190(13) 0.0160(12) 0.0249(15) 0.0004(11) -0.0045(12) 0.0010(11)
C7B 0.0202(13) 0.0159(13) 0.0286(15) 0.0020(11) -0.0040(12) -0.0003(12)
C8B 0.0190(13) 0.0141(13) 0.0284(15) 0.0063(11) -0.0065(12) -0.0013(11)
C9B 0.0283(16) 0.0179(14) 0.0319(17) 0.0011(13) -0.0076(14) 0.0023(13)
C10B 0.0257(16) 0.0160(14) 0.046(2) 0.0012(13) -0.0127(15) -0.0024(14)
C11B 0.0362(19) 0.0232(15) 0.0382(19) 0.0108(15) -0.0117(16) -0.0114(14)
C12B 0.0343(18) 0.0376(19) 0.0305(17) 0.0087(16) 0.0041(15) -0.0045(15)
C13B 0.0257(15) 0.0237(17) 0.0365(18) 0.0026(14) 0.0035(14) -0.0045(14)
C14B 0.0161(13) 0.0246(14) 0.0215(14) 0.0050(12) 0.0007(11) 0.0062(12)
C15B 0.0250(14) 0.0223(14) 0.0291(15) -0.0023(13) 0.0086(12) -0.0022(13)
C16B 0.0276(16) 0.045(2) 0.0236(16) -0.0147(16) 0.0054(13) -0.0039(15)

loop_
_atom_type_symbol
_atom_type_description
_atom_type_scat_dispersion_real
_atom_type_scat_dispersion_imag
_atom_type_scat_source
C C 0.0033 0 'International Tables Vol C Tables 4.2.6.8 and 6.1.1.4'
H H 0 0 'International Tables Vol C Tables 4.2.6.8 and 6.1.1.4'
N N 0.0061 0 'International Tables Vol C Tables 4.2.6.8 and 6.1.1.4'
O O 0.0106 0 'International Tables Vol C Tables 4.2.6.8 and 6.1.1.4'

loop_
_geom_angle_atom_site_label_1
_geom_angle_atom_site_label_2
_geom_angle_atom_site_label_3
_geom_angle
C2A O1A C6A 117.9(2)
O17A C2A O1A 118.6(3)
O17A C2A N3A 121.9(3)
O1A C2A N3A 119.5(3)
C2A N3A N4A 126.7(2)
C2A N3A H3A 116.7
N4A N3A H3A 116.7
N3A N4A C5A 108.3(2)
N3A N4A C14A 113.1(2)
C5A N4A C14A 114.3(2)
N4A C5A C6A 110.2(2)
N4A C5A C7A 110.7(2)
C6A C5A C7A 111.9(2)
N4A C5A H5A 108
C6A C5A H5A 108
C7A C5A H5A 108
O1A C6A C5A 110.1(2)
O1A C6A H6A1 109.6
C5A C6A H6A1 109.6
O1A C6A H6A2 109.6
C5A C6A H6A2 109.6
H6A1 C6A H6A2 108.2
C8A C7A C5A 112.9(2)
C8A C7A H7A1 109
C5A C7A H7A1 109
C8A C7A H7A2 109
C5A C7A H7A2 109
H7A1 C7A H7A2 107.8
C13A C8A C9A 117.8(3)
C13A C8A C7A 121.5(3)
C9A C8A C7A 120.7(3)
C10A C9A C8A 121.4(3)
C10A C9A H9A 119.3
C8A C9A H9A 119.3
C11A C10A C9A 119.7(3)
C11A C10A H10A 120.1
C9A C10A H10A 120.1
C12A C11A C10A 119.4(3)
C12A C11A H11A 120.3
C10A C11A H11A 120.3
C11A C12A C13A 120.6(3)
C11A C12A H12A 119.7
C13A C12A H12A 119.7
C12A C13A C8A 121.0(3)
C12A C13A H13A 119.5
C8A C13A H13A 119.5
N4A C14A C15A 110.2(2)
N4A C14A C16A 107.8(2)
C15A C14A C16A 109.9(2)
N4A C14A H14A 109.7
C15A C14A H14A 109.7
C16A C14A H14A 109.7
C14A C15A H15A 109.5
C14A C15A H15B 109.5
H15A C15A H15B 109.5
C14A C15A H15C 109.5
H15A C15A H15C 109.5
H15B C15A H15C 109.5
C14A C16A H16A 109.5
C14A C16A H16B 109.5
H16A C16A H16B 109.5
C14A C16A H16C 109.5
H16A C16A H16C 109.5
H16B C16A H16C 109.5
C2B O1B C6B 117.4(2)
O17B C2B O1B 118.9(3)
O17B C2B N3B 121.9(3)
O1B C2B N3B 119.1(3)
C2B N3B N4B 128.0(2)
C2B N3B H3B 116
N4B N3B H3B 116
N3B N4B C5B 107.4(2)
N3B N4B C14B 109.5(2)
C5B N4B C14B 114.0(2)
N4B C5B C6B 110.4(2)
N4B C5B C7B 110.8(2)
C6B C5B C7B 113.0(3)
N4B C5B H5B 107.5
C6B C5B H5B 107.5
C7B C5B H5B 107.5
O1B C6B C5B 109.9(2)
O1B C6B H6B1 109.7
C5B C6B H6B1 109.7
O1B C6B H6B2 109.7
C5B C6B H6B2 109.7
H6B1 C6B H6B2 108.2
C8B C7B C5B 111.1(2)
C8B C7B H7B1 109.4
C5B C7B H7B1 109.4
C8B C7B H7B2 109.4
C5B C7B H7B2 109.4
H7B1 C7B H7B2 108
C13B C8B C9B 118.4(3)
C13B C8B C7B 120.9(3)
C9B C8B C7B 120.5(3)
C8B C9B C10B 120.8(3)
C8B C9B H9B 119.6
C10B C9B H9B 119.6
C11B C10B C9B 119.7(3)
C11B C10B H10B 120.2
C9B C10B H10B 120.2
C10B C11B C12B 120.1(3)
C10B C11B H11B 119.9
C12B C11B H11B 119.9
C11B C12B C13B 119.9(3)
C11B C12B H12B 120
C13B C12B H12B 120
C8B C13B C12B 121.0(3)
C8B C13B H13B 119.5
C12B C13B H13B 119.5
N4B C14B C16B 109.5(3)
N4B C14B C15B 109.5(2)
C16B C14B C15B 109.3(3)
N4B C14B H14B 109.5
C16B C14B H14B 109.5
C15B C14B H14B 109.5
C14B C15B H15D 109.5
C14B C15B H15E 109.5
H15D C15B H15E 109.5
C14B C15B H15F 109.5
H15D C15B H15F 109.5
H15E C15B H15F 109.5
C14B C16B H16D 109.5
C14B C16B H16E 109.5
H16D C16B H16E 109.5
C14B C16B H16F 109.5
H16D C16B H16F 109.5
H16E C16B H16F 109.5

loop_
_geom_bond_atom_site_label_1
_geom_bond_atom_site_label_2
_geom_bond_distance
_geom_bond_publ_flag
O1A C2A 1.339(3) ?
O1A C6A 1.449(3) ?
C2A O17A 1.226(4) ?
C2A N3A 1.340(4) y
N3A N4A 1.431(3) ?
N3A H3A 0.88 ?
N4A C5A 1.466(3) ?
N4A C14A 1.484(3) ?
C5A C6A 1.516(4) ?
C5A C7A 1.538(4) ?
C5A H5A 1 ?
C6A H6A1 0.99 ?
C6A H6A2 0.99 ?
C7A C8A 1.508(4) ?
C7A H7A1 0.99 ?
C7A H7A2 0.99 ?
C8A C13A 1.385(4) ?
C8A C9A 1.393(4) ?
C9A C10A 1.388(4) ?
C9A H9A 0.95 ?
C10A C11A 1.381(5) ?
C10A H10A 0.95 ?
C11A C12A 1.380(5) ?
C11A H11A 0.95 ?
C12A C13A 1.383(5) ?
C12A H12A 0.95 ?
C13A H13A 0.95 ?
C14A C15A 1.521(4) ?
C14A C16A 1.530(4) ?
C14A H14A 1 ?
C15A H15A 0.98 ?
C15A H15B 0.98 ?
C15A H15C 0.98 ?
C16A H16A 0.98 ?
C16A H16B 0.98 ?
C16A H16C 0.98 ?
O1B C2B 1.339(3) ?
O1B C6B 1.444(4) ?
C2B O17B 1.223(4) ?
C2B N3B 1.346(4) y
N3B N4B 1.435(3) ?
N3B H3B 0.88 ?
N4B C5B 1.474(4) ?
N4B C14B 1.494(4) ?
C5B C6B 1.519(4) ?
C5B C7B 1.536(4) ?
C5B H5B 1 ?
C6B H6B1 0.99 ?
C6B H6B2 0.99 ?
C7B C8B 1.517(4) ?
C7B H7B1 0.99 ?
C7B H7B2 0.99 ?
C8B C13B 1.383(5) ?
C8B C9B 1.391(4) ?
C9B C10B 1.394(5) ?
C9B H9B 0.95 ?
C10B C11B 1.374(5) ?
C10B H10B 0.95 ?
C11B C12B 1.383(5) ?
C11B H11B 0.95 ?
C12B C13B 1.386(5) ?
C12B H12B 0.95 ?
C13B H13B 0.95 ?
C14B C16B 1.517(4) ?
C14B C15B 1.524(5) ?
C14B H14B 1 ?
C15B H15D 0.98 ?
C15B H15E 0.98 ?
C15B H15F 0.98 ?
C16B H16D 0.98 ?
C16B H16E 0.98 ?
C16B H16F 0.98 ?

loop_
_geom_torsion_atom_site_label_1
_geom_torsion_atom_site_label_2
_geom_torsion_atom_site_label_3
_geom_torsion_atom_site_label_4
_geom_torsion
_geom_torsion_publ_flag
C6A O1A C2A O17A -179.4(2) ?
C6A O1A C2A N3A -0.1(4) ?
O17A C2A N3A N4A 166.0(3) ?
O1A C2A N3A N4A -13.3(4) ?
C2A N3A N4A C5A -12.3(4) ?
C2A N3A N4A C14A 115.5(3) ?
N3A N4A C5A C6A 47.0(3) ?
C14A N4A C5A C6A -80.2(3) ?
N3A N4A C5A C7A -77.3(3) ?
C14A N4A C5A C7A 155.5(2) y
C2A O1A C6A C5A 35.5(3) ?
N4A C5A C6A O1A -60.1(3) ?
C7A C5A C6A O1A 63.5(3) ?
N4A C5A C7A C8A -56.9(3) ?
C6A C5A C7A C8A 179.9(2) ?
C5A C7A C8A C13A 79.7(4) ?
C5A C7A C8A C9A -99.6(3) ?
C13A C8A C9A C10A -0.9(5) ?
C7A C8A C9A C10A 178.4(3) ?
C8A C9A C10A C11A -0.2(5) ?
C9A C10A C11A C12A 1.1(5) ?
C10A C11A C12A C13A -1.0(5) ?
C11A C12A C13A C8A -0.2(5) ?
C9A C8A C13A C12A 1.1(5) ?
C7A C8A C13A C12A -178.3(3) ?
N3A N4A C14A C15A 40.3(3) ?
C5A N4A C14A C15A 164.9(2) ?
N3A N4A C14A C16A 160.2(2) ?
C5A N4A C14A C16A -75.2(3) ?
C6B O1B C2B O17B 172.3(2) ?
C6B O1B C2B N3B -11.2(4) ?
O17B C2B N3B N4B 174.2(3) ?
O1B C2B N3B N4B -2.2(4) ?
C2B N3B N4B C5B -17.0(4) ?
C2B N3B N4B C14B 107.2(3) ?
N3B N4B C5B C6B 46.5(3) ?
C14B N4B C5B C6B -75.0(3) ?
N3B N4B C5B C7B -79.5(3) ?
C14B N4B C5B C7B 159.1(2) y
C2B O1B C6B C5B 41.9(3) ?
N4B C5B C6B O1B -61.0(3) ?
C7B C5B C6B O1B 63.7(3) ?
N4B C5B C7B C8B -175.5(2) ?
C6B C5B C7B C8B 60.0(3) ?
C5B C7B C8B C13B -99.3(3) ?
C5B C7B C8B C9B 76.3(3) ?
C13B C8B C9B C10B 0.3(5) ?
C7B C8B C9B C10B -175.4(3) ?
C8B C9B C10B C11B 0.4(5) ?
C9B C10B C11B C12B -0.6(5) ?
C10B C11B C12B C13B 0.2(5) ?
C9B C8B C13B C12B -0.7(5) ?
C7B C8B C13B C12B 175.0(3) ?
C11B C12B C13B C8B 0.5(5) ?
N3B N4B C14B C16B 176.4(2) ?
C5B N4B C14B C16B -63.2(3) ?
N3B N4B C14B C15B 56.5(3) ?
C5B N4B C14B C15B 176.9(2) ?

loop_
_cod_related_entry_id
_cod_related_entry_database
_cod_related_entry_code
1 ChemSpider 24740030
